data_7020744
loop_
_publ_author_name
'Ogawa, Hayato'
'Yamashita, Makoto'

_publ_section_title
;
 Platinum complexes bearing a boron-based PBP pincer ligand: synthesis,
 structure, and application as a catalyst for hydrosilylation of 1-decene.
;
_journal_issue 3
_journal_name_full 'Dalton transactions (Cambridge, England : 2003)'
_journal_page_first 625
_journal_page_last 629
_journal_paper_doi 10.1039/c2dt31892j
_journal_volume 42
_journal_year 2013
_chemical_formula_sum 'C55 H104 B2 Cl6 N4 P4 Pt2'
_chemical_formula_weight 1569.80
_chemical_name_systematic
;
?
;
_space_group_IT_number 14
_symmetry_cell_setting monoclinic
_symmetry_space_group_name_Hall '-P 2yn'
_symmetry_space_group_name_H-M 'P 1 21/n 1'
_atom_sites_solution_hydrogens geom
_atom_sites_solution_primary direct
_atom_sites_solution_secondary difmap
_audit_creation_method SHELXL-97
_cell_angle_alpha 90.00
_cell_angle_beta 94.391(4)
_cell_angle_gamma 90.00
_cell_formula_units_Z 2
_cell_length_a 8.0190(16)
_cell_length_b 30.009(6)
_cell_length_c 14.163(3)
_cell_measurement_reflns_used 9282
_cell_measurement_temperature 93.1500
_cell_measurement_theta_max 31.1268
_cell_measurement_theta_min 2.4953
_cell_volume 3398.2(12)
_computing_structure_refinement 'SHELXL-97 (Sheldrick, 1997)'
_computing_structure_solution SIR-97
_diffrn_ambient_temperature 93.1500
_diffrn_detector_area_resol_mean 7.31
_diffrn_measured_fraction_theta_full 0.996
_diffrn_measured_fraction_theta_max 0.996
_diffrn_measurement_device_type 'RIGAKU/MSC Meacury CCD'
_diffrn_measurement_method 'phi scans'
_diffrn_radiation_monochromator graphite
_diffrn_radiation_source 'fine-focus sealed tube'
_diffrn_radiation_type MoK\a
_diffrn_radiation_wavelength 0.71075
_diffrn_reflns_av_R_equivalents 0.1005
_diffrn_reflns_av_sigmaI/netI 0.0863
_diffrn_reflns_limit_h_max 9
_diffrn_reflns_limit_h_min -9
_diffrn_reflns_limit_k_max 35
_diffrn_reflns_limit_k_min -35
_diffrn_reflns_limit_l_max 15
_diffrn_reflns_limit_l_min -16
_diffrn_reflns_number 22840
_diffrn_reflns_theta_full 25.00
_diffrn_reflns_theta_max 25.00
_diffrn_reflns_theta_min 3.02
_exptl_absorpt_coefficient_mu 4.479
_exptl_absorpt_correction_T_max 0.8071
_exptl_absorpt_correction_T_min 0.5531
_exptl_absorpt_correction_type numerical
_exptl_absorpt_process_details '(NUMABS; Rigaku, 2005)'
_exptl_crystal_colour Colorless
_exptl_crystal_density_diffrn 1.534
_exptl_crystal_density_method 'not measured'
_exptl_crystal_description Block
_exptl_crystal_F_000 1580
_exptl_crystal_size_max 0.15
_exptl_crystal_size_mid 0.10
_exptl_crystal_size_min 0.05
_refine_diff_density_max 1.764
_refine_diff_density_min -1.331
_refine_diff_density_rms 0.147
_refine_ls_extinction_method none
_refine_ls_goodness_of_fit_ref 1.040
_refine_ls_hydrogen_treatment constr
_refine_ls_matrix_type full
_refine_ls_number_parameters 418
_refine_ls_number_reflns 5971
_refine_ls_number_restraints 108
_refine_ls_restrained_S_all 1.060
_refine_ls_R_factor_all 0.0589
_refine_ls_R_factor_gt 0.0473
_refine_ls_shift/su_max 0.001
_refine_ls_shift/su_mean 0.000
_refine_ls_structure_factor_coef Fsqd
_refine_ls_weighting_details 'calc w=1/[\s^2^(Fo^2^)+(0.0371P)^2^+0.0000P] where P=(Fo^2^+2Fc^2^)/3'
_refine_ls_weighting_scheme calc
_refine_ls_wR_factor_gt 0.1038
_refine_ls_wR_factor_ref 0.1113
_reflns_number_gt 4956
_reflns_number_total 5971
_reflns_threshold_expression >2sigma(I)
_cod_data_source_file c2dt31892j.txt
_cod_data_source_block 2
_cod_depositor_comments
;
The following automatic conversions were performed:

'_exptl_absorpt_correction_type' value 'Numerical' changed to
'numerical' according to
/home/saulius/struct/CIF-dictionaries/cif_core.dic dictionary named
'cif_core.dic' version 2.4.2 from 2011-04-26.

Automatic conversion script
Id: cif_fix_values 1891 2012-01-12 08:04:46Z andrius 
;
_cod_original_sg_symbol_H-M 'P 21/n'
_cod_database_code 7020744

loop_
_symmetry_equiv_pos_as_xyz
'x, y, z'
'-x+1/2, y+1/2, -z+1/2'
'-x, -y, -z'
'x-1/2, -y-1/2, z-1/2'

loop_
_atom_site_label
_atom_site_type_symbol
_atom_site_fract_x
_atom_site_fract_y
_atom_site_fract_z
_atom_site_U_iso_or_equiv
_atom_site_adp_type
_atom_site_occupancy
_atom_site_symmetry_multiplicity
_atom_site_calc_flag
_atom_site_refinement_flags
_atom_site_disorder_assembly
_atom_site_disorder_group
Pt1 Pt 0.44094(3) 0.186352(9) 0.267589(18) 0.02697(12) Uani 1 1 d . . .
Cl1 Cl 0.5745(2) 0.22532(6) 0.14112(12) 0.0387(5) Uani 1 1 d . . .
P1 P 0.3401(2) 0.24587(6) 0.35027(12) 0.0267(4) Uani 1 1 d . . .
P2 P 0.5088(2) 0.11312(6) 0.23796(12) 0.0275(4) Uani 1 1 d . . .
B1 B 0.3209(10) 0.1540(3) 0.3645(6) 0.0322(19) Uani 1 1 d . . .
N1 N 0.2408(7) 0.1741(2) 0.4404(4) 0.0300(14) Uani 1 1 d . . .
N2 N 0.3019(7) 0.10779(19) 0.3732(4) 0.0302(14) Uani 1 1 d . . .
C1 C 0.1732(9) 0.1409(2) 0.4929(5) 0.0298(16) Uani 1 1 d . . .
C2 C 0.0851(9) 0.1427(3) 0.5737(5) 0.0332(17) Uani 1 1 d . . .
H1 H 0.0608 0.1704 0.6021 0.019(16) Uiso 1 1 calc R . .
C3 C 0.0334(10) 0.1024(3) 0.6115(5) 0.0399(19) Uani 1 1 d . . .
H2 H -0.0272 0.1029 0.6666 0.04(2) Uiso 1 1 calc R . .
C4 C 0.0686(9) 0.0617(3) 0.5707(5) 0.0377(18) Uani 1 1 d . . .
H3 H 0.0305 0.0350 0.5979 0.016(16) Uiso 1 1 calc R . .
C5 C 0.1593(9) 0.0594(3) 0.4900(5) 0.0360(18) Uani 1 1 d . . .
H4 H 0.1850 0.0314 0.4632 0.005(14) Uiso 1 1 calc R . .
C6 C 0.2102(9) 0.0986(2) 0.4505(5) 0.0297(16) Uani 1 1 d . . .
C7 C 0.2437(9) 0.2220(2) 0.4570(5) 0.0345(18) Uani 1 1 d . . .
H5 H 0.3123 0.2293 0.5160 0.05(2) Uiso 1 1 calc R . .
H6 H 0.1292 0.2337 0.4615 0.04(2) Uiso 1 1 calc R . .
C8 C 0.5071(9) 0.2840(3) 0.4060(5) 0.0329(17) Uani 1 1 d . . .
C9 C 0.5780(11) 0.3137(3) 0.3307(6) 0.041(2) Uani 1 1 d . . .
H7 H 0.4907 0.3340 0.3045 0.05(3) Uiso 1 1 calc R . .
H8 H 0.6164 0.2950 0.2799 0.026(18) Uiso 1 1 calc R . .
H9 H 0.6722 0.3310 0.3596 0.07(3) Uiso 1 1 calc R . .
C10 C 0.6447(10) 0.2536(3) 0.4472(6) 0.050(2) Uani 1 1 d . . .
H10 H 0.6937 0.2375 0.3959 0.06(3) Uiso 1 1 calc R . .
H11 H 0.5981 0.2322 0.4904 0.04(2) Uiso 1 1 calc R . .
H12 H 0.7315 0.2714 0.4821 0.07(3) Uiso 1 1 calc R . .
C11 C 0.4453(11) 0.3138(2) 0.4853(6) 0.041(2) Uani 1 1 d . . .
H13 H 0.5415 0.3278 0.5205 0.04(2) Uiso 1 1 calc R . .
H14 H 0.3840 0.2956 0.5284 0.027(19) Uiso 1 1 calc R . .
H15 H 0.3712 0.3370 0.4570 0.05(2) Uiso 1 1 calc R . .
C12 C 0.1619(8) 0.2762(2) 0.2846(5) 0.0321(17) Uani 1 1 d . . .
C13 C 0.2178(10) 0.2968(3) 0.1935(5) 0.044(2) Uani 1 1 d . . .
H16 H 0.1200 0.3084 0.1554 0.03(2) Uiso 1 1 calc R . .
H17 H 0.2731 0.2741 0.1573 0.07(3) Uiso 1 1 calc R . .
H18 H 0.2961 0.3213 0.2093 0.05(3) Uiso 1 1 calc R . .
C14 C 0.0279(9) 0.2402(3) 0.2598(7) 0.050(2) Uani 1 1 d . . .
H19 H -0.0097 0.2275 0.3183 0.07(3) Uiso 1 1 calc R . .
H20 H 0.0760 0.2165 0.2226 0.04(2) Uiso 1 1 calc R . .
H21 H -0.0674 0.2536 0.2229 0.04(2) Uiso 1 1 calc R . .
C15 C 0.0847(10) 0.3128(3) 0.3440(6) 0.040(2) Uani 1 1 d . . .
H22 H -0.0179 0.3240 0.3101 0.03(2) Uiso 1 1 calc R . .
H23 H 0.1647 0.3373 0.3547 0.05(2) Uiso 1 1 calc R . .
H24 H 0.0583 0.3004 0.4051 0.12(5) Uiso 1 1 calc R . .
C16 C 0.3677(9) 0.0768(2) 0.3058(5) 0.0333(17) Uani 1 1 d . . .
H25 H 0.2766 0.0639 0.2633 0.07(3) Uiso 1 1 calc R . .
H26 H 0.4313 0.0524 0.3389 0.025(18) Uiso 1 1 calc R . .
C17 C 0.7254(9) 0.0993(3) 0.2911(5) 0.0337(18) Uani 1 1 d . . .
C18 C 0.8502(10) 0.1318(3) 0.2543(6) 0.051(2) Uani 1 1 d . . .
H27 H 0.8107 0.1624 0.2626 0.11(4) Uiso 1 1 calc R . .
H28 H 0.8613 0.1261 0.1870 0.05(3) Uiso 1 1 calc R . .
H29 H 0.9591 0.1280 0.2897 0.04(2) Uiso 1 1 calc R . .
C19 C 0.7789(10) 0.0509(3) 0.2774(6) 0.041(2) Uani 1 1 d . . .
H30 H 0.7955 0.0458 0.2104 0.06(3) Uiso 1 1 calc R . .
H31 H 0.6918 0.0309 0.2973 0.07(3) Uiso 1 1 calc R . .
H32 H 0.8838 0.0452 0.3156 0.030(19) Uiso 1 1 calc R . .
C20 C 0.7206(12) 0.1086(4) 0.3983(6) 0.055(3) Uani 1 1 d . . .
H33 H 0.8335 0.1058 0.4294 0.03(2) Uiso 1 1 calc R . .
H34 H 0.6463 0.0871 0.4259 0.24(9) Uiso 1 1 calc R . .
H35 H 0.6787 0.1389 0.4076 0.13(5) Uiso 1 1 calc R . .
C21 C 0.4689(9) 0.0919(2) 0.1135(5) 0.0332(17) Uani 1 1 d . . .
C22 C 0.6067(11) 0.1094(3) 0.0531(5) 0.048(2) Uani 1 1 d . . .
H36 H 0.7102 0.0926 0.0686 0.06(3) Uiso 1 1 calc R . .
H37 H 0.6263 0.1410 0.0665 0.016(16) Uiso 1 1 calc R . .
H38 H 0.5714 0.1055 -0.0142 0.13(4) Uiso 1 1 calc R . .
C23 C 0.4580(10) 0.0415(2) 0.1050(5) 0.0389(19) Uani 1 1 d . . .
H39 H 0.4292 0.0333 0.0388 0.06(3) Uiso 1 1 calc R . .
H40 H 0.3717 0.0304 0.1444 0.001(13) Uiso 1 1 calc R . .
H41 H 0.5661 0.0284 0.1265 0.025(19) Uiso 1 1 calc R . .
C24 C 0.3041(11) 0.1131(3) 0.0767(6) 0.052(2) Uani 1 1 d . . .
H42 H 0.2746 0.1031 0.0117 0.06(3) Uiso 1 1 calc R . .
H43 H 0.3155 0.1456 0.0776 0.08(3) Uiso 1 1 calc R . .
H44 H 0.2159 0.1043 0.1172 0.06(3) Uiso 1 1 calc R . .
C25 C 0.462(2) 0.0853(5) 0.6811(10) 0.052(4) Uiso 0.57(2) 1 d PDU A 1
H45 H 0.3632 0.0887 0.6354 0.02(4) Uiso 0.57(2) 1 calc PR A 1
H46 H 0.5207 0.1144 0.6857 0.12(7) Uiso 0.57(2) 1 calc PR A 1
Cl2 Cl 0.3946(15) 0.0717(3) 0.7922(5) 0.0588(17) Uani 0.57(2) 1 d PDU A 1
Cl5 Cl 0.5713(16) 0.0386(4) 0.6043(10) 0.070(2) Uani 0.43(2) 1 d PDU A 2
C26 C 0.504(4) 0.0841(7) 0.6699(16) 0.056(4) Uiso 0.43(2) 1 d PDU A 2
H47 H 0.5932 0.1071 0.6745 0.03(4) Uiso 0.43(2) 1 calc PR A 2
H48 H 0.4037 0.0974 0.6361 0.11(10) Uiso 0.43(2) 1 calc PR A 2
Cl4 Cl 0.4572(19) 0.0685(4) 0.7848(8) 0.065(2) Uani 0.43(2) 1 d PU A 2
Cl3 Cl 0.5974(13) 0.0453(3) 0.6370(9) 0.076(2) Uani 0.57(2) 1 d PDU A 1
C27 C 1.0000 0.0000 1.0000 0.099(3) Uani 1 2 d SDU . .
C28 C 0.9305(15) 0.0519(4) 0.8586(7) 0.103(3) Uani 1 1 d DU . .
H49 H 0.9648 0.0560 0.7942 0.155 Uiso 0.50 1 calc PR B 1
H50 H 0.9567 0.0789 0.8958 0.155 Uiso 0.50 1 calc PR B 1
H51 H 0.8099 0.0462 0.8561 0.155 Uiso 0.50 1 calc PR B 1
H52 H 0.8614 0.0782 0.8425 0.155 Uiso 0.50 1 calc PR B 2
H53 H 0.8945 0.0272 0.8168 0.155 Uiso 0.50 1 calc PR B 2
H54 H 1.0480 0.0589 0.8507 0.155 Uiso 0.50 1 calc PR B 2
C29 C 1.023(3) 0.0130(6) 0.9043(9) 0.099(3) Uani 0.50 1 d PDU C 1
H55 H 0.9956 -0.0133 0.8639 0.119 Uiso 0.50 1 calc PR C 1
H56 H 1.1437 0.0189 0.9009 0.119 Uiso 0.50 1 calc PR C 1
C30 C 0.912(3) 0.0394(6) 0.9561(10) 0.100(3) Uani 0.50 1 d PDU C 2
H57 H 0.7911 0.0349 0.9623 0.120 Uiso 0.50 1 calc PR C 2
H58 H 0.9462 0.0655 0.9957 0.120 Uiso 0.50 1 calc PR C 2

loop_
_atom_site_aniso_label
_atom_site_aniso_U_11
_atom_site_aniso_U_22
_atom_site_aniso_U_33
_atom_site_aniso_U_23
_atom_site_aniso_U_13
_atom_site_aniso_U_12
Pt1 0.0305(2) 0.02780(19) 0.02311(19) -0.00016(10) 0.00537(14) 0.00034(11)
Cl1 0.0483(11) 0.0366(11) 0.0337(10) 0.0061(8) 0.0181(9) 0.0027(9)
P1 0.0289(10) 0.0297(10) 0.0219(9) -0.0006(7) 0.0050(8) -0.0010(8)
P2 0.0301(10) 0.0291(10) 0.0236(10) -0.0017(7) 0.0035(8) 0.0014(8)
B1 0.027(4) 0.031(5) 0.038(5) -0.002(4) 0.003(4) 0.000(4)
N1 0.040(4) 0.024(3) 0.027(3) 0.004(2) 0.010(3) -0.003(3)
N2 0.032(3) 0.027(3) 0.031(3) -0.007(3) 0.003(3) -0.002(3)
C1 0.035(4) 0.030(4) 0.023(4) 0.000(3) -0.001(3) 0.005(3)
C2 0.038(4) 0.038(5) 0.023(4) -0.004(3) 0.001(3) -0.001(4)
C3 0.048(5) 0.042(5) 0.032(4) 0.003(3) 0.014(4) 0.001(4)
C4 0.038(4) 0.042(5) 0.033(4) 0.013(4) 0.004(3) -0.002(4)
C5 0.041(4) 0.038(5) 0.029(4) 0.005(3) -0.002(3) 0.002(4)
C6 0.029(4) 0.035(4) 0.026(4) 0.000(3) 0.004(3) 0.000(3)
C7 0.042(5) 0.036(5) 0.027(4) 0.000(3) 0.011(4) -0.001(4)
C8 0.033(4) 0.038(5) 0.028(4) -0.007(3) 0.003(3) -0.003(3)
C9 0.044(5) 0.049(5) 0.031(5) -0.001(4) 0.010(4) -0.018(4)
C10 0.045(5) 0.061(6) 0.042(5) -0.007(4) -0.006(4) 0.005(5)
C11 0.042(5) 0.039(5) 0.043(5) -0.011(4) 0.009(4) -0.007(4)
C12 0.031(4) 0.031(4) 0.035(4) -0.002(3) 0.004(3) 0.000(3)
C13 0.047(5) 0.061(6) 0.023(4) 0.010(4) -0.002(4) 0.015(5)
C14 0.033(5) 0.054(6) 0.062(6) -0.017(5) -0.011(4) 0.003(4)
C15 0.041(5) 0.044(5) 0.036(5) -0.007(3) 0.002(4) 0.004(4)
C16 0.033(4) 0.034(4) 0.032(4) -0.003(3) 0.006(3) -0.007(3)
C17 0.026(4) 0.039(5) 0.035(4) 0.002(3) -0.006(3) 0.003(3)
C18 0.034(5) 0.048(6) 0.069(7) 0.006(5) -0.004(4) 0.003(4)
C19 0.038(5) 0.039(5) 0.046(5) -0.001(4) 0.000(4) 0.009(4)
C20 0.051(6) 0.066(7) 0.043(5) -0.009(5) -0.018(5) 0.018(5)
C21 0.033(4) 0.037(5) 0.029(4) -0.005(3) 0.001(3) -0.006(3)
C22 0.064(6) 0.054(6) 0.027(5) -0.001(4) 0.012(4) -0.002(5)
C23 0.048(5) 0.034(5) 0.036(5) -0.009(3) 0.012(4) -0.004(4)
C24 0.061(6) 0.047(6) 0.044(5) -0.007(4) -0.023(5) 0.003(5)
Cl2 0.067(4) 0.057(2) 0.052(2) 0.0015(18) 0.001(3) -0.004(3)
Cl5 0.072(3) 0.065(3) 0.073(4) 0.008(3) 0.009(3) 0.008(3)
Cl4 0.072(4) 0.061(3) 0.061(3) 0.000(2) -0.004(3) -0.005(4)
Cl3 0.075(3) 0.074(3) 0.080(4) 0.010(3) 0.015(3) 0.013(3)
C27 0.092(4) 0.095(4) 0.109(4) 0.004(3) 0.001(3) -0.005(3)
C28 0.096(4) 0.099(4) 0.114(4) 0.008(3) 0.004(3) -0.005(3)
C29 0.094(4) 0.097(4) 0.106(4) 0.003(3) 0.004(3) -0.005(3)
C30 0.094(4) 0.097(4) 0.108(4) 0.004(3) 0.004(3) -0.004(3)

loop_
_atom_type_symbol
_atom_type_description
_atom_type_scat_dispersion_real
_atom_type_scat_dispersion_imag
_atom_type_scat_source
C C 0.0033 0.0016 'International Tables Vol C Tables 4.2.6.8 and 6.1.1.4'
H H 0.0000 0.0000 'International Tables Vol C Tables 4.2.6.8 and 6.1.1.4'
B B 0.0013 0.0007 'International Tables Vol C Tables 4.2.6.8 and 6.1.1.4'
N N 0.0061 0.0033 'International Tables Vol C Tables 4.2.6.8 and 6.1.1.4'
P P 0.1023 0.0942 'International Tables Vol C Tables 4.2.6.8 and 6.1.1.4'
Cl Cl 0.1484 0.1585 'International Tables Vol C Tables 4.2.6.8 and 6.1.1.4'
Pt Pt -1.7033 8.3905 'International Tables Vol C Tables 4.2.6.8 and 6.1.1.4'

loop_
_geom_angle_atom_site_label_1
_geom_angle_atom_site_label_2
_geom_angle_atom_site_label_3
_geom_angle
_geom_angle_site_symmetry_1
_geom_angle_site_symmetry_3
B1 Pt1 P2 78.1(3) . .
B1 Pt1 P1 79.7(3) . .
P2 Pt1 P1 157.22(6) . .
B1 Pt1 Cl1 176.5(2) . .
P2 Pt1 Cl1 101.47(6) . .
P1 Pt1 Cl1 100.98(6) . .
C12 P1 C8 113.7(3) . .
C12 P1 C7 103.7(3) . .
C8 P1 C7 102.5(3) . .
C12 P1 Pt1 113.9(2) . .
C8 P1 Pt1 114.5(2) . .
C7 P1 Pt1 107.0(2) . .
C21 P2 C16 102.5(3) . .
C21 P2 C17 112.7(3) . .
C16 P2 C17 103.9(3) . .
C21 P2 Pt1 117.8(2) . .
C16 P2 Pt1 107.3(2) . .
C17 P2 Pt1 111.1(2) . .
N2 B1 N1 107.0(7) . .
N2 B1 Pt1 127.2(6) . .
N1 B1 Pt1 125.7(6) . .
C1 N1 B1 108.7(6) . .
C1 N1 C7 128.9(6) . .
B1 N1 C7 122.3(6) . .
C6 N2 B1 109.4(6) . .
C6 N2 C16 128.8(6) . .
B1 N2 C16 121.7(6) . .
N1 C1 C2 131.4(7) . .
N1 C1 C6 108.0(6) . .
C2 C1 C6 120.6(7) . .
C1 C2 C3 117.7(7) . .
C4 C3 C2 121.7(7) . .
C3 C4 C5 121.1(7) . .
C6 C5 C4 118.5(7) . .
C5 C6 N2 132.8(7) . .
C5 C6 C1 120.3(7) . .
N2 C6 C1 106.8(6) . .
N1 C7 P1 104.4(4) . .
C10 C8 C9 108.7(7) . .
C10 C8 C11 109.5(6) . .
C9 C8 C11 109.0(6) . .
C10 C8 P1 105.6(5) . .
C9 C8 P1 110.5(5) . .
C11 C8 P1 113.4(5) . .
C13 C12 C15 109.1(6) . .
C13 C12 C14 109.6(6) . .
C15 C12 C14 108.7(6) . .
C13 C12 P1 110.7(5) . .
C15 C12 P1 113.4(5) . .
C14 C12 P1 105.2(5) . .
N2 C16 P2 103.1(5) . .
C18 C17 C19 111.6(7) . .
C18 C17 C20 106.7(7) . .
C19 C17 C20 108.9(7) . .
C18 C17 P2 109.5(5) . .
C19 C17 P2 114.6(5) . .
C20 C17 P2 105.1(5) . .
C23 C21 C24 110.2(6) . .
C23 C21 C22 109.5(6) . .
C24 C21 C22 108.0(7) . .
C23 C21 P2 114.6(5) . .
C24 C21 P2 105.1(5) . .
C22 C21 P2 109.2(5) . .
Cl3 C25 Cl2 113.6(8) . .
Cl4 C26 Cl5 112.1(12) . .
C29 C27 C29 180.000(6) 3_757 .
C29 C27 C30 121.3(8) 3_757 .
C29 C27 C30 58.7(8) . .
C29 C27 C30 58.7(8) 3_757 3_757
C29 C27 C30 121.3(8) . 3_757
C30 C27 C30 180.0(8) . 3_757
C30 C28 C29 58.1(8) . .
C27 C29 C28 121.6(10) . .
C28 C30 C27 121.6(10) . .

loop_
_geom_bond_atom_site_label_1
_geom_bond_atom_site_label_2
_geom_bond_distance
_geom_bond_site_symmetry_2
Pt1 B1 1.989(9) .
Pt1 P2 2.3101(19) .
Pt1 P1 2.3152(19) .
Pt1 Cl1 2.4530(18) .
P1 C12 1.879(7) .
P1 C8 1.888(7) .
P1 C7 1.890(7) .
P2 C21 1.879(7) .
P2 C16 1.885(7) .
P2 C17 1.886(7) .
B1 N2 1.402(10) .
B1 N1 1.427(10) .
N1 C1 1.378(9) .
N1 C7 1.457(9) .
N2 C6 1.393(8) .
N2 C16 1.459(8) .
C1 C2 1.390(9) .
C1 C6 1.446(9) .
C2 C3 1.399(10) .
C3 C4 1.390(10) .
C4 C5 1.402(9) .
C5 C6 1.378(10) .
C8 C10 1.514(10) .
C8 C9 1.532(10) .
C8 C11 1.547(10) .
C12 C13 1.530(10) .
C12 C15 1.542(9) .
C12 C14 1.546(10) .
C17 C18 1.518(10) .
C17 C19 1.530(10) .
C17 C20 1.548(10) .
C21 C23 1.518(9) .
C21 C24 1.522(10) .
C21 C22 1.540(10) .
C25 Cl3 1.764(9) .
C25 Cl2 1.752(10) .
Cl5 C26 1.759(7) .
C26 Cl4 1.76(2) .
C27 C29 1.435(9) 3_757
C27 C29 1.435(9) .
C27 C30 1.488(10) .
C27 C30 1.488(10) 3_757
C28 C30 1.449(10) .
C28 C29 1.502(10) .
